data_7030065
loop_
_publ_author_name
'Jiang, Jin'
'Yin, Handong'
'Wang, Fangli'
'Han, Zhong'
'Wang, Fei'
'Cheng, Shuang'
'Hong, Min'

_publ_section_title
;
 Novel tetranuclear triarylantimony(V) complexes with (+-)-mandelic acid
 ligands: synthesis, characterization, in vitro cytotoxicity and DNA
 binding properties.
;
_journal_issue 24
_journal_name_full 'Dalton transactions (Cambridge, England : 2003)'
_journal_page_first 8563
_journal_page_last 8566
_journal_paper_doi 10.1039/c3dt50221j
_journal_volume 42
_journal_year 2013
_chemical_formula_sum 'C104 H72 F12 O12 Sb4'
_chemical_formula_weight 2228.62
_chemical_name_systematic
;
?
;
_space_group_IT_number 2
_symmetry_cell_setting triclinic
_symmetry_space_group_name_Hall '-P 1'
_symmetry_space_group_name_H-M 'P -1'
_atom_sites_solution_hydrogens geom
_atom_sites_solution_primary direct
_atom_sites_solution_secondary difmap
_audit_creation_method SHELXL-97
_cell_angle_alpha 87.3790(10)
_cell_angle_beta 85.6180(10)
_cell_angle_gamma 89.104(2)
_cell_formula_units_Z 2
_cell_length_a 13.7102(12)
_cell_length_b 14.5439(14)
_cell_length_c 23.0914(19)
_cell_measurement_reflns_used 4751
_cell_measurement_temperature 298(2)
_cell_measurement_theta_max 23.202
_cell_measurement_theta_min 2.307
_cell_volume 4585.8(7)
_computing_cell_refinement 'Bruker SMART'
_computing_data_collection 'Bruker SMART'
_computing_data_reduction 'Bruker SAINT'
_computing_molecular_graphics 'Bruker SHELXTL'
_computing_publication_material 'Bruker SHELXTL'
_computing_structure_refinement 'SHELXL-97 (Sheldrick, 1997)'
_computing_structure_solution 'SHELXS-97 (Sheldrick, 1990)'
_diffrn_ambient_temperature 298(2)
_diffrn_measured_fraction_theta_full 0.972
_diffrn_measured_fraction_theta_max 0.972
_diffrn_measurement_device_type 'CCD area detector'
_diffrn_measurement_method 'phi and omega scans'
_diffrn_radiation_monochromator graphite
_diffrn_radiation_source 'fine-focus sealed tube'
_diffrn_radiation_type MoK\a
_diffrn_radiation_wavelength 0.71073
_diffrn_reflns_av_R_equivalents 0.0899
_diffrn_reflns_av_sigmaI/netI 0.2488
_diffrn_reflns_limit_h_max 16
_diffrn_reflns_limit_h_min -13
_diffrn_reflns_limit_k_max 17
_diffrn_reflns_limit_k_min -16
_diffrn_reflns_limit_l_max 27
_diffrn_reflns_limit_l_min -25
_diffrn_reflns_number 22038
_diffrn_reflns_theta_full 25.02
_diffrn_reflns_theta_max 25.02
_diffrn_reflns_theta_min 2.29
_exptl_absorpt_coefficient_mu 1.253
_exptl_absorpt_correction_T_max 0.6407
_exptl_absorpt_correction_T_min 0.5964
_exptl_absorpt_correction_type multi-scan
_exptl_absorpt_process_details sadabs
_exptl_crystal_colour colourless
_exptl_crystal_density_diffrn 1.614
_exptl_crystal_density_method 'not measured'
_exptl_crystal_description block
_exptl_crystal_F_000 2208
_exptl_crystal_size_max 0.46
_exptl_crystal_size_mid 0.42
_exptl_crystal_size_min 0.39
_refine_diff_density_max 1.812
_refine_diff_density_min -1.254
_refine_diff_density_rms 0.185
_refine_ls_extinction_method none
_refine_ls_goodness_of_fit_ref 1.053
_refine_ls_hydrogen_treatment constr
_refine_ls_matrix_type full
_refine_ls_number_parameters 1189
_refine_ls_number_reflns 15732
_refine_ls_number_restraints 372
_refine_ls_restrained_S_all 1.048
_refine_ls_R_factor_all 0.2110
_refine_ls_R_factor_gt 0.0928
_refine_ls_shift/su_max 0.000
_refine_ls_shift/su_mean 0.000
_refine_ls_structure_factor_coef Fsqd
_refine_ls_weighting_details 'calc w=1/[\s^2^(Fo^2^)+(0.0873P)^2^+21.7780P] where P=(Fo^2^+2Fc^2^)/3'
_refine_ls_weighting_scheme calc
_refine_ls_wR_factor_gt 0.2010
_refine_ls_wR_factor_ref 0.2833
_reflns_number_gt 7023
_reflns_number_total 15732
_reflns_threshold_expression >2sigma(I)
_cod_data_source_file c3dt50221j.cif
_cod_data_source_block 120508i
_cod_depositor_comments
;
The following automatic conversions were performed:

'_symmetry_cell_setting' value 'Triclinic' changed to 'triclinic'
according to
/usr/data/users/saulius/automatic-downloads/retrospective/RSC/lib/dictionaries/cif_core.dic
dictionary named 'cif_core.dic' version 2.4.2 from 2011-04-26.

Automatic conversion script
Id: cif_fix_values 2281 2013-09-26 08:29:07Z andrius 
;
_cod_original_sg_symbol_H-M 'P-1 '
_cod_database_code 7030065

loop_
_symmetry_equiv_pos_as_xyz
'x, y, z'
'-x, -y, -z'

loop_
_atom_site_label
_atom_site_type_symbol
_atom_site_fract_x
_atom_site_fract_y
_atom_site_fract_z
_atom_site_U_iso_or_equiv
_atom_site_adp_type
_atom_site_occupancy
_atom_site_symmetry_multiplicity
_atom_site_calc_flag
_atom_site_refinement_flags
Sb1 Sb 0.40190(8) 0.20056(8) 0.18089(5) 0.0314(3) Uani 1 1 d .
Sb2 Sb 0.82381(8) 0.08646(8) 0.19328(5) 0.0327(3) Uani 1 1 d .
Sb3 Sb 0.52596(8) 0.56294(8) 0.23979(5) 0.0350(3) Uani 1 1 d .
Sb4 Sb 0.83679(8) 0.37551(8) 0.36635(5) 0.0378(3) Uani 1 1 d .
O1 O 0.7257(7) 0.4571(7) 0.3236(4) 0.032(3) Uani 1 1 d .
O2 O 0.4776(7) 0.2821(7) 0.1242(4) 0.033(3) Uani 1 1 d .
O3 O 0.7424(8) 0.2617(8) 0.3281(4) 0.036(3) Uani 1 1 d .
O4 O 0.7042(7) 0.1886(7) 0.1613(4) 0.035(3) Uani 1 1 d .
O5 O 0.8281(7) 0.1983(7) 0.2525(4) 0.035(3) Uani 1 1 d .
O6 O 0.4729(8) 0.4286(7) 0.2164(4) 0.035(3) Uani 1 1 d .
O7 O 0.8948(8) 0.3866(8) 0.2846(4) 0.040(3) Uani 1 1 d .
O8 O 0.4738(7) 0.2822(7) 0.2498(4) 0.033(3) Uani 1 1 d .
O9 O 0.5503(7) 0.1417(7) 0.1777(4) 0.032(3) Uani 1 1 d .
O10 O 0.5020(9) 0.4935(8) 0.3156(4) 0.049(3) Uani 1 1 d .
O11 O 0.7204(7) 0.0530(7) 0.2549(4) 0.031(3) Uani 1 1 d .
O12 O 0.6723(7) 0.4742(8) 0.2346(5) 0.038(3) Uani 1 1 d .
F1 F 0.2279(10) 0.5229(9) 0.1314(6) 0.094(4) Uani 1 1 d U
F2 F 0.2920(14) 0.0741(13) 0.4015(7) 0.147(7) Uani 1 1 d .
F3 F 0.1255(10) 0.0481(11) 0.0651(7) 0.115(6) Uani 1 1 d .
F4 F 0.5536(10) -0.1271(10) 0.1078(7) 0.105(5) Uani 1 1 d .
F5 F 0.9432(9) 0.2002(10) -0.0246(5) 0.091(4) Uani 1 1 d .
F6 F 0.9815(14) -0.1378(14) 0.3548(8) 0.178(9) Uani 1 1 d .
F7 F 0.6813(12) 0.7246(10) 0.4162(5) 0.108(5) Uani 1 1 d .
F8 F 0.2670(14) 0.8140(15) 0.1677(8) 0.160(6) Uani 1 1 d U
F9 F 0.7729(9) 0.6278(10) 0.0456(5) 0.094(4) Uani 1 1 d .
F10 F 0.6113(16) 0.1888(14) 0.5335(7) 0.158(8) Uani 1 1 d .
F11 F 1.1378(16) 0.5477(15) 0.4411(9) 0.178(7) Uani 1 1 d U
F12 F 1.0074(15) 0.1400(14) 0.5150(8) 0.156(7) Uani 1 1 d U
C1 C 0.6142(11) 0.1966(12) 0.1587(6) 0.029(4) Uani 1 1 d .
C2 C 0.5785(10) 0.2868(12) 0.1278(6) 0.030(4) Uani 1 1 d .
H2 H 0.5922 0.3388 0.1514 0.036 Uiso 1 1 calc R
C3 C 0.6316(11) 0.3007(10) 0.0696(7) 0.028(4) Uani 1 1 d .
C4 C 0.6090(15) 0.2446(14) 0.0248(7) 0.053(5) Uani 1 1 d .
H4 H 0.5601 0.2008 0.0310 0.063 Uiso 1 1 calc R
C5 C 0.662(2) 0.2558(17) -0.0296(9) 0.083(8) Uani 1 1 d .
H5 H 0.6460 0.2198 -0.0598 0.100 Uiso 1 1 calc R
C6 C 0.7333(18) 0.3168(18) -0.0390(10) 0.073(7) Uani 1 1 d .
H6 H 0.7666 0.3228 -0.0756 0.087 Uiso 1 1 calc R
C7 C 0.7588(15) 0.3711(19) 0.0048(10) 0.079(8) Uani 1 1 d .
H7 H 0.8102 0.4122 -0.0014 0.095 Uiso 1 1 calc R
C8 C 0.7051(14) 0.3627(14) 0.0589(8) 0.053(5) Uani 1 1 d .
H8 H 0.7200 0.4005 0.0883 0.064 Uiso 1 1 calc R
C9 C 0.2833(11) 0.2988(11) 0.1918(7) 0.034(4) Uani 1 1 d .
C10 C 0.2052(13) 0.2867(13) 0.2318(7) 0.049(5) Uani 1 1 d .
H10 H 0.1995 0.2326 0.2549 0.058 Uiso 1 1 calc R
C11 C 0.1358(13) 0.3547(15) 0.2376(8) 0.059(6) Uani 1 1 d .
H11 H 0.0823 0.3458 0.2644 0.071 Uiso 1 1 calc R
C12 C 0.1429(14) 0.4362(14) 0.2046(9) 0.059(6) Uani 1 1 d .
H12 H 0.0973 0.4838 0.2096 0.071 Uiso 1 1 calc R
C13 C 0.2194(15) 0.4428(14) 0.1647(10) 0.067(6) Uani 1 1 d .
C14 C 0.2911(12) 0.3792(14) 0.1551(8) 0.056(6) Uani 1 1 d .
H14 H 0.3419 0.3877 0.1263 0.067 Uiso 1 1 calc R
C15 C 0.3800(14) 0.1029(14) 0.2522(8) 0.054(3) Uani 1 1 d U
C16 C 0.3954(14) 0.0109(15) 0.2428(8) 0.058(3) Uani 1 1 d U
H16 H 0.4166 -0.0046 0.2053 0.069 Uiso 1 1 calc R
C17 C 0.3818(14) -0.0628(16) 0.2854(8) 0.062(3) Uani 1 1 d U
H17 H 0.3953 -0.1240 0.2775 0.075 Uiso 1 1 calc R
C18 C 0.3468(14) -0.0350(15) 0.3397(9) 0.063(3) Uani 1 1 d U
H18 H 0.3346 -0.0784 0.3701 0.075 Uiso 1 1 calc R
C19 C 0.3297(15) 0.0590(16) 0.3488(9) 0.060(3) Uani 1 1 d U
C20 C 0.3442(13) 0.1289(15) 0.3081(8) 0.056(3) Uani 1 1 d U
H20 H 0.3313 0.1900 0.3166 0.068 Uiso 1 1 calc R
C21 C 0.3513(12) 0.1162(11) 0.1171(7) 0.034(4) Uani 1 1 d U
C22 C 0.4137(13) 0.0551(14) 0.0861(8) 0.056(5) Uani 1 1 d .
H22 H 0.4803 0.0545 0.0914 0.067 Uiso 1 1 calc R
C23 C 0.3781(16) -0.0040(15) 0.0479(10) 0.070(7) Uani 1 1 d .
H23 H 0.4214 -0.0408 0.0260 0.084 Uiso 1 1 calc R
C24 C 0.2824(17) -0.0092(17) 0.0421(9) 0.073(7) Uani 1 1 d .
H24 H 0.2589 -0.0527 0.0185 0.088 Uiso 1 1 calc R
C25 C 0.2189(15) 0.0493(16) 0.0708(10) 0.066(6) Uani 1 1 d .
C26 C 0.2537(14) 0.1112(14) 0.1083(8) 0.057(5) Uani 1 1 d .
H26 H 0.2096 0.1503 0.1279 0.068 Uiso 1 1 calc R
C27 C 0.7594(11) 0.1993(12) 0.2925(7) 0.033(4) Uani 1 1 d .
C28 C 0.6898(11) 0.1190(11) 0.2961(6) 0.032(4) Uani 1 1 d .
H28 H 0.6252 0.1426 0.2869 0.038 Uiso 1 1 calc R
C29 C 0.6798(12) 0.0722(14) 0.3556(7) 0.058(3) Uani 1 1 d DU
C30 C 0.5891(14) 0.0408(13) 0.3771(7) 0.065(3) Uani 1 1 d DU
H30 H 0.5349 0.0530 0.3560 0.078 Uiso 1 1 calc R
C31 C 0.5779(15) -0.0083(14) 0.4294(7) 0.070(3) Uani 1 1 d DU
H31 H 0.5170 -0.0301 0.4437 0.084 Uiso 1 1 calc R
C32 C 0.6590(12) -0.0245(14) 0.4600(8) 0.069(3) Uani 1 1 d DU
H32 H 0.6515 -0.0568 0.4957 0.082 Uiso 1 1 calc R
C33 C 0.7506(14) 0.0051(13) 0.4401(7) 0.069(3) Uani 1 1 d DU
H33 H 0.8046 -0.0071 0.4614 0.083 Uiso 1 1 calc R
C34 C 0.7595(14) 0.0535(14) 0.3874(7) 0.068(3) Uani 1 1 d DU
H34 H 0.8208 0.0741 0.3728 0.081 Uiso 1 1 calc R
C35 C 0.7736(13) -0.0153(12) 0.1391(7) 0.040(4) Uani 1 1 d .
C36 C 0.6762(14) -0.0368(14) 0.1412(8) 0.054(5) Uani 1 1 d .
H36 H 0.6296 -0.0055 0.1644 0.065 Uiso 1 1 calc R
C37 C 0.6508(16) -0.1061(16) 0.1077(9) 0.064(6) Uani 1 1 d .
C38 C 0.716(2) -0.1581(16) 0.0737(9) 0.072(7) Uani 1 1 d .
H38 H 0.6949 -0.2045 0.0514 0.086 Uiso 1 1 calc R
C39 C 0.811(2) -0.1384(19) 0.0743(10) 0.093(9) Uani 1 1 d .
H39 H 0.8565 -0.1714 0.0516 0.112 Uiso 1 1 calc R
C40 C 0.8427(16) -0.0692(15) 0.1084(9) 0.069(6) Uani 1 1 d .
H40 H 0.9092 -0.0594 0.1105 0.083 Uiso 1 1 calc R
C41 C 0.9053(11) 0.1717(11) 0.1295(7) 0.033(4) Uani 1 1 d .
C42 C 0.8915(11) 0.1617(13) 0.0721(8) 0.045(5) Uani 1 1 d .
H42 H 0.8435 0.1236 0.0604 0.054 Uiso 1 1 calc R
C43 C 0.9522(15) 0.2107(15) 0.0330(8) 0.055(6) Uani 1 1 d .
C44 C 1.0224(15) 0.2691(15) 0.0463(10) 0.060(6) Uani 1 1 d .
H44 H 1.0602 0.3013 0.0172 0.072 Uiso 1 1 calc R
C45 C 1.0358(15) 0.2792(14) 0.1034(10) 0.067(6) Uani 1 1 d .
H45 H 1.0850 0.3169 0.1140 0.081 Uiso 1 1 calc R
C46 C 0.9757(12) 0.2330(12) 0.1455(8) 0.046(5) Uani 1 1 d .
H46 H 0.9819 0.2426 0.1845 0.055 Uiso 1 1 calc R
C47 C 0.9421(13) 0.0139(11) 0.2321(7) 0.039(4) Uani 1 1 d .
C48 C 0.9220(14) -0.0419(14) 0.2816(9) 0.063(6) Uani 1 1 d .
H48 H 0.8585 -0.0479 0.2985 0.075 Uiso 1 1 calc R
C49 C 1.000(2) -0.0888(17) 0.3053(11) 0.091(8) Uani 1 1 d .
C50 C 1.095(2) -0.0749(17) 0.2831(13) 0.089(8) Uani 1 1 d .
H50 H 1.1460 -0.1047 0.3014 0.107 Uiso 1 1 calc R
C51 C 1.1171(18) -0.0199(16) 0.2360(11) 0.079(7) Uani 1 1 d .
H51 H 1.1815 -0.0111 0.2212 0.095 Uiso 1 1 calc R
C52 C 1.0381(16) 0.0242(16) 0.2095(9) 0.072(7) Uani 1 1 d .
H52 H 1.0509 0.0613 0.1759 0.086 Uiso 1 1 calc R
C53 C 0.4820(11) 0.3660(12) 0.2559(7) 0.032(4) Uani 1 1 d .
C54 C 0.5020(11) 0.3989(10) 0.3154(6) 0.027(4) Uani 1 1 d .
H54 H 0.5665 0.3757 0.3252 0.033 Uiso 1 1 calc R
C55 C 0.4253(13) 0.3617(12) 0.3618(7) 0.037(4) Uani 1 1 d .
C56 C 0.3274(17) 0.3751(15) 0.3563(10) 0.079(7) Uani 1 1 d .
H56 H 0.3060 0.4093 0.3246 0.095 Uiso 1 1 calc R
C57 C 0.258(2) 0.336(2) 0.3995(14) 0.105(10) Uani 1 1 d .
H57 H 0.1917 0.3408 0.3948 0.126 Uiso 1 1 calc R
C58 C 0.290(3) 0.294(3) 0.4465(12) 0.133(15) Uani 1 1 d .
H58 H 0.2449 0.2762 0.4766 0.160 Uiso 1 1 calc R
C59 C 0.388(3) 0.276(2) 0.4529(13) 0.130(13) Uani 1 1 d .
H59 H 0.4095 0.2423 0.4848 0.155 Uiso 1 1 calc R
C60 C 0.4513(19) 0.312(2) 0.4076(10) 0.098(9) Uani 1 1 d .
H60 H 0.5178 0.3007 0.4100 0.118 Uiso 1 1 calc R
C61 C 0.6038(12) 0.6678(11) 0.2774(7) 0.034(4) Uani 1 1 d .
C62 C 0.6301(19) 0.7448(16) 0.2445(8) 0.083(8) Uani 1 1 d .
H62 H 0.6228 0.7483 0.2047 0.099 Uiso 1 1 calc R
C63 C 0.668(2) 0.8177(16) 0.2718(9) 0.092(9) Uani 1 1 d .
H63 H 0.6823 0.8720 0.2502 0.110 Uiso 1 1 calc R
C64 C 0.6850(16) 0.8129(15) 0.3289(9) 0.066(6) Uani 1 1 d .
H64 H 0.7114 0.8620 0.3466 0.080 Uiso 1 1 calc R
C65 C 0.6618(17) 0.7334(16) 0.3588(9) 0.066(6) Uani 1 1 d .
C66 C 0.6190(13) 0.6605(12) 0.3349(8) 0.049(5) Uani 1 1 d .
H66 H 0.6011 0.6080 0.3574 0.058 Uiso 1 1 calc R
C67 C 0.3859(19) 0.6244(19) 0.2409(12) 0.095(4) Uani 1 1 d U
C68 C 0.3733(19) 0.7018(18) 0.2029(11) 0.098(4) Uani 1 1 d U
H68 H 0.4250 0.7267 0.1791 0.117 Uiso 1 1 calc R
C69 C 0.275(2) 0.740(2) 0.2031(13) 0.102(4) Uani 1 1 d U
C70 C 0.211(2) 0.7126(19) 0.2380(12) 0.100(4) Uani 1 1 d U
H70 H 0.1499 0.7403 0.2347 0.120 Uiso 1 1 calc R
C71 C 0.215(2) 0.6476(19) 0.2814(12) 0.102(4) Uani 1 1 d U
H71 H 0.1632 0.6321 0.3082 0.122 Uiso 1 1 calc R
C72 C 0.3145(19) 0.6038(19) 0.2805(12) 0.102(4) Uani 1 1 d U
H72 H 0.3265 0.5594 0.3094 0.122 Uiso 1 1 calc R
C73 C 0.5692(12) 0.5758(11) 0.1484(6) 0.033(4) Uani 1 1 d .
C74 C 0.4964(13) 0.5673(12) 0.1111(7) 0.042(5) Uani 1 1 d .
H74 H 0.4334 0.5533 0.1263 0.050 Uiso 1 1 calc R
C75 C 0.5145(15) 0.5790(13) 0.0520(8) 0.052(5) Uani 1 1 d .
H75 H 0.4655 0.5725 0.0269 0.063 Uiso 1 1 calc R
C76 C 0.6126(19) 0.6017(15) 0.0307(8) 0.072(7) Uani 1 1 d .
H76 H 0.6279 0.6126 -0.0089 0.086 Uiso 1 1 calc R
C77 C 0.6800(15) 0.6072(13) 0.0669(9) 0.052(5) Uani 1 1 d .
C78 C 0.6652(13) 0.5967(11) 0.1266(7) 0.038(4) Uani 1 1 d .
H78 H 0.7155 0.6031 0.1509 0.046 Uiso 1 1 calc R
C79 C 0.7343(11) 0.4500(10) 0.2677(7) 0.028(4) Uani 1 1 d .
C80 C 0.8338(11) 0.4176(12) 0.2416(7) 0.037(4) Uani 1 1 d .
H80 H 0.8236 0.3665 0.2166 0.044 Uiso 1 1 calc R
C81 C 0.8833(12) 0.4964(14) 0.2039(8) 0.048(5) Uani 1 1 d .
C82 C 0.9020(15) 0.5781(16) 0.2266(11) 0.080(8) Uani 1 1 d .
H82 H 0.8850 0.5860 0.2659 0.097 Uiso 1 1 calc R
C83 C 0.9449(18) 0.649(2) 0.1940(13) 0.109(8) Uani 1 1 d U
H83 H 0.9546 0.7056 0.2094 0.131 Uiso 1 1 calc R
C84 C 0.9740(19) 0.631(2) 0.1350(13) 0.109(7) Uani 1 1 d U
H84 H 1.0079 0.6762 0.1119 0.131 Uiso 1 1 calc R
C85 C 0.9542(19) 0.554(2) 0.1127(13) 0.109(8) Uani 1 1 d U
H85 H 0.9713 0.5462 0.0735 0.131 Uiso 1 1 calc R
C86 C 0.9084(17) 0.4817(18) 0.1454(9) 0.088(8) Uani 1 1 d .
H86 H 0.8952 0.4264 0.1290 0.105 Uiso 1 1 calc R
C87 C 0.7266(13) 0.3604(13) 0.4372(7) 0.044(5) Uani 1 1 d .
C88 C 0.6909(17) 0.4387(16) 0.4622(9) 0.074(7) Uani 1 1 d .
H88 H 0.7069 0.4965 0.4455 0.089 Uiso 1 1 calc R
C89 C 0.6281(19) 0.430(2) 0.5148(11) 0.093(9) Uani 1 1 d .
H89 H 0.6046 0.4818 0.5334 0.112 Uiso 1 1 calc R
C90 C 0.6035(19) 0.345(2) 0.5370(10) 0.092(9) Uani 1 1 d .
H90 H 0.5627 0.3376 0.5709 0.110 Uiso 1 1 calc R
C91 C 0.639(2) 0.270(2) 0.5090(12) 0.104(10) Uani 1 1 d .
C92 C 0.7013(16) 0.2747(16) 0.4599(8) 0.067(6) Uani 1 1 d .
H92 H 0.7254 0.2216 0.4426 0.080 Uiso 1 1 calc R
C93 C 0.9132(14) 0.4922(13) 0.3922(8) 0.048(5) Uani 1 1 d .
C94 C 1.0045(18) 0.4803(19) 0.4092(10) 0.091(6) Uani 1 1 d U
H94 H 1.0352 0.4230 0.4125 0.109 Uiso 1 1 calc R
C95 C 1.049(2) 0.562(2) 0.4215(12) 0.103(5) Uani 1 1 d U
C96 C 1.011(2) 0.644(2) 0.4170(12) 0.100(6) Uani 1 1 d U
H96 H 1.0483 0.6941 0.4258 0.120 Uiso 1 1 calc R
C97 C 0.923(2) 0.6594(19) 0.4007(13) 0.113(10) Uani 1 1 d .
H97 H 0.8960 0.7181 0.3970 0.136 Uiso 1 1 calc R
C98 C 0.8735(18) 0.5798(18) 0.3893(12) 0.093(8) Uani 1 1 d .
H98 H 0.8094 0.5865 0.3791 0.112 Uiso 1 1 calc R
C99 C 0.9315(13) 0.2640(12) 0.3889(7) 0.043(5) Uani 1 1 d .
C100 C 0.9867(12) 0.2167(12) 0.3479(8) 0.043(5) Uani 1 1 d .
H100 H 0.9837 0.2327 0.3086 0.052 Uiso 1 1 calc R
C101 C 1.0481(14) 0.1438(15) 0.3654(10) 0.069(6) Uani 1 1 d .
H101 H 1.0852 0.1126 0.3369 0.082 Uiso 1 1 calc R
C102 C 1.0552(19) 0.1177(17) 0.4209(10) 0.087(6) Uani 1 1 d U
H102 H 1.0967 0.0702 0.4325 0.105 Uiso 1 1 calc R
C103 C 0.998(2) 0.1654(17) 0.4589(9) 0.087(5) Uani 1 1 d U
C104 C 0.9384(18) 0.2406(16) 0.4474(8) 0.083(6) Uani 1 1 d U
H104 H 0.9053 0.2731 0.4768 0.099 Uiso 1 1 calc R

loop_
_atom_site_aniso_label
_atom_site_aniso_U_11
_atom_site_aniso_U_22
_atom_site_aniso_U_33
_atom_site_aniso_U_23
_atom_site_aniso_U_13
_atom_site_aniso_U_12
Sb1 0.0266(6) 0.0289(7) 0.0380(7) 0.0006(5) 0.0014(5) -0.0002(5)
Sb2 0.0314(7) 0.0286(7) 0.0372(7) -0.0013(5) 0.0026(5) 0.0000(5)
Sb3 0.0372(7) 0.0272(7) 0.0406(7) -0.0024(5) -0.0026(5) -0.0003(5)
Sb4 0.0396(7) 0.0371(8) 0.0370(7) -0.0015(5) -0.0053(5) 0.0005(6)
O1 0.043(7) 0.032(7) 0.021(6) -0.001(5) -0.004(5) -0.003(5)
O2 0.033(7) 0.033(7) 0.032(6) 0.000(5) 0.002(5) 0.001(5)
O3 0.043(7) 0.033(7) 0.032(6) -0.012(5) 0.002(5) -0.011(5)
O4 0.021(6) 0.041(7) 0.041(7) 0.011(5) -0.003(5) -0.002(5)
O5 0.029(6) 0.028(7) 0.046(7) 0.000(5) 0.016(5) -0.004(5)
O6 0.050(7) 0.028(7) 0.027(6) 0.001(5) -0.016(5) 0.000(5)
O7 0.030(7) 0.052(8) 0.034(6) 0.010(6) 0.011(5) 0.008(6)
O8 0.031(6) 0.024(7) 0.044(7) -0.004(5) 0.000(5) -0.003(5)
O9 0.020(6) 0.035(7) 0.041(7) 0.006(5) 0.003(5) -0.006(5)
O10 0.067(9) 0.045(8) 0.033(7) 0.001(6) 0.019(6) -0.007(7)
O11 0.036(7) 0.022(6) 0.033(6) -0.003(5) 0.007(5) -0.011(5)
O12 0.021(6) 0.046(8) 0.048(7) -0.005(6) -0.008(5) -0.004(5)
F1 0.089(7) 0.070(7) 0.117(7) 0.026(6) 0.010(6) 0.026(6)
F2 0.184(19) 0.157(18) 0.097(12) 0.017(11) -0.001(12) -0.043(14)
F3 0.074(10) 0.131(14) 0.152(13) -0.064(11) -0.049(9) 0.009(9)
F4 0.091(11) 0.078(11) 0.153(13) -0.025(9) -0.042(10) -0.017(8)
F5 0.099(10) 0.124(12) 0.045(7) 0.003(7) 0.018(7) -0.017(9)
F6 0.150(17) 0.20(2) 0.176(17) 0.129(16) -0.047(14) 0.030(14)
F7 0.181(15) 0.096(12) 0.052(8) -0.024(7) -0.030(9) -0.031(10)
F8 0.163(9) 0.153(9) 0.162(9) -0.009(8) -0.005(8) 0.043(8)
F9 0.065(9) 0.121(13) 0.090(9) 0.028(8) 0.018(7) -0.016(8)
F10 0.23(2) 0.128(17) 0.105(12) 0.011(12) 0.074(13) -0.016(15)
F11 0.165(10) 0.174(10) 0.200(10) -0.009(8) -0.042(8) -0.019(8)
F12 0.173(10) 0.160(10) 0.135(9) 0.007(8) -0.021(8) 0.038(8)
C1 0.023(9) 0.043(11) 0.022(8) -0.014(8) -0.003(7) 0.003(8)
C2 0.016(8) 0.046(11) 0.028(9) -0.010(8) 0.006(7) 0.007(7)
C3 0.024(9) 0.017(9) 0.041(10) 0.004(7) 0.005(7) 0.006(7)
C4 0.078(15) 0.054(14) 0.024(10) 0.007(9) 0.012(9) -0.004(11)
C5 0.13(2) 0.066(18) 0.048(14) 0.000(12) 0.006(15) 0.028(17)
C6 0.082(18) 0.074(19) 0.055(15) 0.019(13) 0.027(13) 0.014(15)
C7 0.050(14) 0.11(2) 0.075(17) 0.036(15) 0.013(12) -0.006(14)
C8 0.051(13) 0.054(14) 0.051(12) 0.009(10) 0.009(10) 0.002(10)
C9 0.017(9) 0.027(10) 0.056(11) -0.004(8) 0.009(8) 0.008(7)
C10 0.040(11) 0.055(13) 0.046(11) 0.019(9) 0.010(9) 0.005(10)
C11 0.027(11) 0.077(17) 0.069(14) 0.002(12) 0.010(9) 0.019(11)
C12 0.039(12) 0.042(13) 0.094(16) -0.018(12) 0.008(11) 0.021(10)
C13 0.050(13) 0.045(14) 0.101(17) 0.034(12) 0.011(12) 0.008(11)
C14 0.028(10) 0.076(16) 0.059(12) 0.023(11) 0.009(9) 0.023(10)
C15 0.048(6) 0.061(7) 0.053(6) 0.010(6) -0.006(5) -0.015(6)
C16 0.052(6) 0.064(7) 0.058(6) 0.011(6) -0.009(6) -0.015(6)
C17 0.057(6) 0.070(7) 0.060(6) 0.013(6) -0.008(6) -0.014(6)
C18 0.058(6) 0.069(7) 0.060(6) 0.016(6) -0.008(6) -0.014(6)
C19 0.055(6) 0.069(7) 0.054(6) 0.012(6) -0.006(6) -0.013(6)
C20 0.050(6) 0.065(7) 0.054(6) 0.010(6) -0.008(6) -0.014(6)
C21 0.040(8) 0.017(7) 0.045(8) -0.005(6) -0.008(6) -0.011(6)
C22 0.032(11) 0.063(15) 0.073(14) -0.020(12) -0.003(10) 0.001(10)
C23 0.062(16) 0.067(17) 0.085(16) -0.033(13) -0.015(13) -0.004(12)
C24 0.064(16) 0.090(19) 0.071(15) -0.042(14) -0.013(12) -0.012(14)
C25 0.041(13) 0.077(17) 0.086(16) -0.027(14) -0.016(12) -0.013(12)
C26 0.054(13) 0.053(14) 0.066(13) -0.014(11) -0.019(11) 0.001(11)
C27 0.029(10) 0.045(12) 0.025(9) 0.013(8) -0.012(8) 0.000(8)
C28 0.028(9) 0.035(11) 0.034(9) -0.004(8) -0.010(7) 0.000(8)
C29 0.085(8) 0.056(7) 0.034(6) 0.001(5) -0.002(6) -0.013(7)
C30 0.090(8) 0.064(7) 0.042(6) 0.003(6) 0.000(6) -0.012(7)
C31 0.094(8) 0.068(7) 0.048(6) 0.003(6) 0.003(6) -0.013(7)
C32 0.095(8) 0.066(7) 0.043(6) 0.003(6) 0.002(6) -0.013(7)
C33 0.094(8) 0.066(7) 0.046(6) 0.004(6) -0.003(6) -0.013(7)
C34 0.093(8) 0.065(7) 0.044(6) 0.003(6) -0.001(6) -0.011(7)
C35 0.049(12) 0.035(11) 0.035(10) 0.000(8) -0.008(9) -0.008(9)
C36 0.053(13) 0.051(14) 0.057(13) -0.008(10) -0.005(10) 0.002(10)
C37 0.058(15) 0.075(17) 0.064(14) -0.001(13) -0.026(12) -0.025(13)
C38 0.10(2) 0.059(16) 0.053(14) -0.022(12) 0.005(14) -0.003(15)
C39 0.13(3) 0.08(2) 0.061(16) -0.029(14) 0.030(17) 0.027(19)
C40 0.061(15) 0.060(16) 0.086(16) -0.027(13) 0.012(12) -0.005(12)
C41 0.029(10) 0.032(10) 0.039(10) -0.010(8) 0.006(8) 0.000(8)
C42 0.014(9) 0.066(14) 0.054(12) 0.015(10) -0.006(8) -0.012(8)
C43 0.054(14) 0.058(15) 0.051(13) -0.004(11) 0.016(11) 0.012(11)
C44 0.061(15) 0.052(15) 0.062(15) 0.011(11) 0.020(12) -0.003(11)
C45 0.058(14) 0.045(14) 0.093(18) 0.004(12) 0.030(13) -0.025(11)
C46 0.034(11) 0.033(11) 0.071(13) -0.008(10) 0.000(9) -0.004(9)
C47 0.059(13) 0.025(10) 0.033(10) 0.001(8) -0.012(9) -0.003(9)
C48 0.038(12) 0.067(16) 0.083(15) 0.017(12) -0.015(11) 0.001(11)
C49 0.11(2) 0.068(18) 0.10(2) 0.038(15) -0.032(17) 0.021(16)
C50 0.08(2) 0.054(18) 0.14(3) -0.003(17) -0.024(18) 0.016(15)
C51 0.070(17) 0.053(16) 0.11(2) 0.007(15) -0.006(15) 0.021(13)
C52 0.061(15) 0.091(19) 0.061(14) -0.008(13) 0.004(12) 0.014(14)
C53 0.023(9) 0.039(12) 0.033(10) -0.010(9) 0.000(7) -0.004(8)
C54 0.027(9) 0.013(9) 0.041(10) 0.003(7) 0.001(7) -0.013(7)
C55 0.045(12) 0.033(11) 0.033(10) 0.003(8) 0.005(8) -0.008(9)
C56 0.076(18) 0.062(16) 0.093(18) 0.028(13) 0.023(14) -0.002(13)
C57 0.08(2) 0.12(3) 0.11(2) -0.01(2) 0.057(19) 0.002(17)
C58 0.17(4) 0.18(4) 0.047(18) -0.04(2) 0.06(2) -0.06(3)
C59 0.16(3) 0.13(3) 0.10(2) 0.07(2) -0.03(2) -0.07(3)
C60 0.081(19) 0.14(3) 0.068(16) 0.035(17) -0.017(14) -0.041(18)
C61 0.049(11) 0.016(9) 0.037(10) -0.001(8) -0.004(8) -0.012(8)
C62 0.15(2) 0.069(18) 0.027(11) -0.004(11) -0.017(13) -0.010(16)
C63 0.18(3) 0.046(15) 0.049(14) 0.012(11) -0.041(16) -0.016(16)
C64 0.093(18) 0.044(14) 0.064(15) -0.012(11) -0.008(12) -0.032(12)
C65 0.095(18) 0.059(16) 0.047(13) -0.008(12) -0.017(12) -0.012(13)
C66 0.063(13) 0.024(11) 0.057(13) -0.004(9) 0.013(10) 0.010(9)
C67 0.089(8) 0.081(8) 0.113(8) -0.010(7) 0.000(7) 0.019(7)
C68 0.093(8) 0.085(8) 0.113(8) -0.009(7) 0.000(7) 0.020(7)
C69 0.100(7) 0.089(7) 0.116(7) -0.006(6) -0.003(6) 0.019(6)
C70 0.092(8) 0.086(8) 0.120(8) -0.007(7) -0.003(7) 0.016(7)
C71 0.094(8) 0.088(8) 0.121(8) -0.004(7) -0.001(7) 0.018(7)
C72 0.095(8) 0.085(8) 0.123(8) -0.003(7) -0.001(7) 0.019(7)
C73 0.035(10) 0.038(11) 0.027(9) -0.001(8) -0.010(8) 0.009(8)
C74 0.041(11) 0.049(12) 0.035(10) 0.005(9) -0.010(8) 0.004(9)
C75 0.060(14) 0.058(14) 0.042(12) -0.010(10) -0.021(10) 0.013(11)
C76 0.11(2) 0.076(18) 0.035(12) -0.012(11) -0.023(13) 0.022(15)
C77 0.055(14) 0.038(12) 0.063(14) 0.004(10) -0.010(11) -0.004(10)
C78 0.041(11) 0.032(11) 0.042(11) 0.003(8) -0.010(8) 0.016(9)
C79 0.024(9) 0.019(9) 0.040(10) -0.001(7) -0.001(8) -0.005(7)
C80 0.034(10) 0.031(10) 0.045(10) 0.007(8) -0.005(8) 0.006(8)
C81 0.029(10) 0.046(13) 0.066(14) 0.015(10) 0.008(9) 0.012(9)
C82 0.053(14) 0.051(16) 0.13(2) 0.037(15) 0.013(13) -0.021(12)
C83 0.084(13) 0.094(16) 0.144(17) 0.057(16) 0.001(13) -0.025(12)
C84 0.083(12) 0.098(15) 0.136(16) 0.075(16) 0.010(12) -0.023(12)
C85 0.085(13) 0.104(16) 0.128(17) 0.072(16) 0.015(12) -0.018(13)
C86 0.084(18) 0.11(2) 0.062(15) 0.043(14) 0.023(13) 0.023(16)
C87 0.037(11) 0.045(13) 0.047(11) 0.007(10) 0.001(9) 0.008(9)
C88 0.104(19) 0.070(17) 0.051(13) -0.024(12) -0.010(13) 0.017(14)
C89 0.10(2) 0.10(2) 0.077(18) -0.041(17) 0.025(15) 0.014(18)
C90 0.078(19) 0.14(3) 0.060(16) -0.033(19) 0.020(13) -0.023(19)
C91 0.10(2) 0.12(3) 0.080(19) 0.044(19) 0.027(16) 0.02(2)
C92 0.091(18) 0.075(18) 0.034(11) -0.005(11) -0.002(11) -0.014(13)
C93 0.056(13) 0.035(12) 0.056(12) -0.016(9) -0.009(10) -0.018(10)
C94 0.080(11) 0.094(12) 0.107(11) -0.016(10) -0.048(10) -0.021(10)
C95 0.095(8) 0.104(9) 0.117(8) -0.010(8) -0.039(7) -0.022(7)
C96 0.095(11) 0.095(12) 0.115(11) -0.019(11) -0.034(10) -0.038(11)
C97 0.14(3) 0.052(18) 0.14(3) 0.030(17) -0.01(2) -0.050(18)
C98 0.070(18) 0.063(19) 0.15(2) -0.023(17) -0.004(16) -0.003(14)
C99 0.054(12) 0.031(11) 0.042(11) 0.003(8) 0.000(9) -0.007(9)
C100 0.039(11) 0.032(11) 0.059(12) 0.004(9) -0.009(9) -0.012(9)
C101 0.047(13) 0.072(17) 0.084(16) -0.004(13) 0.003(12) 0.008(12)
C102 0.123(15) 0.078(13) 0.063(11) 0.000(10) -0.032(10) 0.046(11)
C103 0.131(14) 0.083(12) 0.048(9) 0.007(8) -0.032(9) 0.040(10)
C104 0.126(15) 0.083(13) 0.043(10) -0.004(9) -0.033(10) 0.039(11)

loop_
_atom_type_symbol
_atom_type_description
_atom_type_scat_dispersion_real
_atom_type_scat_dispersion_imag
_atom_type_scat_source
C C 0.0033 0.0016 'International Tables Vol C Tables 4.2.6.8 and 6.1.1.4'
H H 0.0000 0.0000 'International Tables Vol C Tables 4.2.6.8 and 6.1.1.4'
F F 0.0171 0.0103 'International Tables Vol C Tables 4.2.6.8 and 6.1.1.4'
O O 0.0106 0.0060 'International Tables Vol C Tables 4.2.6.8 and 6.1.1.4'
Sb Sb -0.5866 1.5461 'International Tables Vol C Tables 4.2.6.8 and 6.1.1.4'

loop_
_geom_angle_atom_site_label_1
_geom_angle_atom_site_label_2
_geom_angle_atom_site_label_3
_geom_angle
O2 Sb1 C21 94.6(5)
O2 Sb1 C15 156.2(6)
C21 Sb1 C15 96.4(7)
O2 Sb1 C9 93.0(5)
C21 Sb1 C9 101.6(6)
C15 Sb1 C9 105.3(7)
O2 Sb1 O9 75.9(4)
C21 Sb1 O9 95.5(5)
C15 Sb1 O9 82.1(6)
C9 Sb1 O9 160.3(5)
O2 Sb1 O8 84.6(4)
C21 Sb1 O8 173.3(5)
C15 Sb1 O8 82.0(6)
C9 Sb1 O8 85.1(5)
O9 Sb1 O8 77.8(4)
O11 Sb2 C35 90.7(5)
O11 Sb2 C41 157.8(5)
C35 Sb2 C41 100.1(6)
O11 Sb2 C47 96.8(6)
C35 Sb2 C47 101.3(6)
C41 Sb2 C47 99.9(6)
O11 Sb2 O5 77.0(4)
C35 Sb2 O5 162.8(6)
C41 Sb2 O5 87.8(5)
C47 Sb2 O5 92.2(5)
O11 Sb2 O4 83.2(4)
C35 Sb2 O4 89.6(5)
C41 Sb2 O4 77.6(5)
C47 Sb2 O4 169.1(5)
O5 Sb2 O4 77.1(4)
O10 Sb3 C67 95.3(9)
O10 Sb3 C61 92.6(6)
C67 Sb3 C61 100.0(9)
O10 Sb3 C73 154.1(5)
C67 Sb3 C73 100.2(8)
C61 Sb3 C73 104.8(6)
O10 Sb3 O6 75.8(4)
C67 Sb3 O6 93.2(8)
C61 Sb3 O6 163.2(5)
C73 Sb3 O6 82.7(5)
O10 Sb3 O12 82.9(4)
C67 Sb3 O12 171.6(8)
C61 Sb3 O12 88.2(5)
C73 Sb3 O12 78.8(5)
O6 Sb3 O12 78.4(4)
O7 Sb4 C99 93.2(5)
O7 Sb4 C93 93.4(6)
C99 Sb4 C93 102.4(7)
O7 Sb4 C87 158.7(6)
C99 Sb4 C87 99.3(6)
C93 Sb4 C87 100.6(7)
O7 Sb4 O1 78.0(4)
C99 Sb4 O1 161.3(5)
C93 Sb4 O1 94.7(6)
C87 Sb4 O1 84.8(5)
O7 Sb4 O3 82.5(4)
C99 Sb4 O3 85.1(6)
C93 Sb4 O3 171.7(6)
C87 Sb4 O3 81.6(6)
O1 Sb4 O3 77.4(4)
C79 O1 Sb4 111.9(9)
C2 O2 Sb1 118.3(9)
C27 O3 Sb4 135.1(10)
C1 O4 Sb2 141.7(11)
C27 O5 Sb2 115.3(11)
C53 O6 Sb3 112.9(10)
C80 O7 Sb4 117.7(9)
C53 O8 Sb1 132.0(10)
C1 O9 Sb1 113.6(10)
C54 O10 Sb3 117.9(9)
C28 O11 Sb2 118.8(9)
C79 O12 Sb3 136.7(10)
O9 C1 O4 127.8(15)
O9 C1 C2 116.6(13)
O4 C1 C2 115.6(14)
O2 C2 C3 111.9(12)
O2 C2 C1 108.7(13)
C3 C2 C1 110.3(12)
C8 C3 C4 118.7(16)
C8 C3 C2 122.4(16)
C4 C3 C2 118.9(15)
C3 C4 C5 119(2)
C6 C5 C4 122(2)
C5 C6 C7 121(2)
C6 C7 C8 118(2)
C3 C8 C7 122(2)
C10 C9 C14 120.8(14)
C10 C9 Sb1 123.5(13)
C14 C9 Sb1 115.7(11)
C11 C10 C9 119.4(18)
C10 C11 C12 121.8(17)
C13 C12 C11 116.0(17)
C12 C13 C14 126.7(19)
C12 C13 F1 117.2(18)
C14 C13 F1 116.1(18)
C13 C14 C9 115.1(16)
C16 C15 C20 118.6(18)
C16 C15 Sb1 119.1(14)
C20 C15 Sb1 122.1(15)
C15 C16 C17 126(2)
C18 C17 C16 114(2)
C17 C18 C19 120(2)
F2 C19 C20 121(2)
F2 C19 C18 113(2)
C20 C19 C18 126(2)
C19 C20 C15 116(2)
C26 C21 C22 116.0(16)
C26 C21 Sb1 121.5(13)
C22 C21 Sb1 122.1(13)
C23 C22 C21 121.2(18)
C24 C23 C22 121(2)
C23 C24 C25 120(2)
F3 C25 C24 122(2)
F3 C25 C26 118(2)
C24 C25 C26 120(2)
C21 C26 C25 121.8(18)
O3 C27 O5 126.0(16)
O3 C27 C28 117.5(14)
O5 C27 C28 116.4(15)
O11 C28 C29 108.8(13)
O11 C28 C27 111.0(13)
C29 C28 C27 112.6(13)
C34 C29 C30 118.9(18)
C34 C29 C28 122.1(15)
C30 C29 C28 118.8(14)
C31 C30 C29 120.8(19)
C32 C31 C30 118.4(19)
C31 C32 C33 122.8(19)
C32 C33 C34 117.4(19)
C33 C34 C29 121.7(19)
C36 C35 C40 120.1(18)
C36 C35 Sb2 120.7(14)
C40 C35 Sb2 118.5(14)
C37 C36 C35 117.1(18)
C36 C37 F4 118(2)
C36 C37 C38 125(2)
F4 C37 C38 117(2)
C39 C38 C37 117(2)
C38 C39 C40 122(2)
C35 C40 C39 119(2)
C42 C41 C46 120.1(16)
C42 C41 Sb2 118.5(12)
C46 C41 Sb2 121.3(13)
C43 C42 C41 116.2(17)
C44 C43 F5 116.2(19)
C44 C43 C42 126(2)
F5 C43 C42 118(2)
C43 C44 C45 118(2)
C44 C45 C46 119(2)
C45 C46 C41 120.4(19)
C48 C47 C52 119.6(17)
C48 C47 Sb2 119.2(14)
C52 C47 Sb2 121.2(14)
C47 C48 C49 118(2)
F6 C49 C50 120(2)
F6 C49 C48 117(3)
C50 C49 C48 121(2)
C51 C50 C49 122(2)
C50 C51 C52 117(2)
C47 C52 C51 122(2)
O8 C53 O6 125.3(14)
O8 C53 C54 118.8(15)
O6 C53 C54 115.9(14)
O10 C54 C53 111.2(13)
O10 C54 C55 109.3(12)
C53 C54 C55 110.5(13)
C60 C55 C56 117.6(19)
C60 C55 C54 120.9(18)
C56 C55 C54 121.5(16)
C55 C56 C57 120(2)
C58 C57 C56 119(3)
C57 C58 C59 123(3)
C58 C59 C60 114(3)
C55 C60 C59 126(3)
C66 C61 C62 121.0(17)
C66 C61 Sb3 119.6(13)
C62 C61 Sb3 119.1(14)
C61 C62 C63 118.2(18)
C64 C63 C62 122(2)
C65 C64 C63 117(2)
C64 C65 F7 118(2)
C64 C65 C66 123.6(19)
F7 C65 C66 118(2)
C61 C66 C65 117.9(18)
C72 C67 C68 118(3)
C72 C67 Sb3 124(2)
C68 C67 Sb3 117(2)
C67 C68 C69 116(3)
C70 C69 F8 125(3)
C70 C69 C68 121(3)
F8 C69 C68 114(3)
C69 C70 C71 129(3)
C70 C71 C72 111(3)
C67 C72 C71 124(3)
C74 C73 C78 120.5(15)
C74 C73 Sb3 116.6(12)
C78 C73 Sb3 122.9(11)
C75 C74 C73 121.7(17)
C74 C75 C76 117.0(17)
C77 C76 C75 119.9(19)
C76 C77 F9 119(2)
C76 C77 C78 125(2)
F9 C77 C78 115.8(17)
C77 C78 C73 115.7(16)
O12 C79 O1 125.1(14)
O12 C79 C80 118.3(14)
O1 C79 C80 116.3(13)
O7 C80 C79 111.9(13)
O7 C80 C81 110.0(14)
C79 C80 C81 109.8(13)
C82 C81 C86 121(2)
C82 C81 C80 121.3(18)
C86 C81 C80 118(2)
C81 C82 C83 122(3)
C82 C83 C84 117(3)
C85 C84 C83 121(3)
C84 C85 C86 123(3)
C81 C86 C85 117(3)
C88 C87 C92 121.8(19)
C88 C87 Sb4 117.6(16)
C92 C87 Sb4 120.3(14)
C87 C88 C89 118(2)
C90 C89 C88 119(2)
C91 C90 C89 119(3)
F10 C91 C90 115(3)
F10 C91 C92 121(3)
C90 C91 C92 124(3)
C91 C92 C87 117(2)
C94 C93 C98 119(2)
C94 C93 Sb4 119.0(16)
C98 C93 Sb4 121.9(16)
C93 C94 C95 113(3)
C96 C95 F11 121(3)
C96 C95 C94 126(3)
F11 C95 C94 112(3)
C95 C96 C97 122(3)
C96 C97 C98 114(3)
C93 C98 C97 124(3)
C100 C99 C104 119.5(17)
C100 C99 Sb4 122.3(13)
C104 C99 Sb4 118.2(13)
C99 C100 C101 119.8(18)
C102 C101 C100 123(2)
C101 C102 C103 115(2)
C102 C103 F12 114(2)
C102 C103 C104 128(2)
F12 C103 C104 117(2)
C103 C104 C99 115.1(19)

loop_
_geom_bond_atom_site_label_1
_geom_bond_atom_site_label_2
_geom_bond_distance
Sb1 O2 1.972(10)
Sb1 C21 2.123(15)
Sb1 C15 2.132(19)
Sb1 C9 2.155(14)
Sb1 O9 2.193(10)
Sb1 O8 2.316(11)
Sb2 O11 1.981(9)
Sb2 C35 2.136(17)
Sb2 C41 2.139(16)
Sb2 C47 2.152(17)
Sb2 O5 2.177(11)
Sb2 O4 2.335(10)
Sb3 O10 1.988(11)
Sb3 C67 2.10(2)
Sb3 C61 2.129(16)
Sb3 C73 2.149(15)
Sb3 O6 2.200(11)
Sb3 O12 2.366(10)
Sb4 O7 1.992(10)
Sb4 C99 2.133(17)
Sb4 C93 2.139(17)
Sb4 C87 2.147(17)
Sb4 O1 2.184(10)
Sb4 O3 2.360(11)
O1 C79 1.295(17)
O2 C2 1.394(17)
O3 C27 1.260(18)
O4 C1 1.243(17)
O5 C27 1.268(17)
O6 C53 1.271(18)
O7 C80 1.401(17)
O8 C53 1.242(18)
O9 C1 1.236(18)
O10 C54 1.376(17)
O11 C28 1.418(17)
O12 C79 1.223(17)
F1 C13 1.37(2)
F2 C19 1.31(2)
F3 C25 1.30(2)
F4 C37 1.37(2)
F5 C43 1.36(2)
F6 C49 1.33(3)
F7 C65 1.37(2)
F8 C69 1.33(3)
F9 C77 1.36(2)
F10 C91 1.34(3)
F11 C95 1.34(3)
F12 C103 1.35(2)
C1 C2 1.56(2)
C2 C3 1.49(2)
C3 C8 1.36(2)
C3 C4 1.40(2)
C4 C5 1.40(3)
C5 C6 1.33(3)
C6 C7 1.38(3)
C7 C8 1.40(2)
C9 C10 1.37(2)
C9 C14 1.41(2)
C10 C11 1.37(2)
C11 C12 1.38(3)
C12 C13 1.34(3)
C13 C14 1.35(2)
C15 C16 1.38(3)
C15 C20 1.41(2)
C16 C17 1.43(3)
C17 C18 1.38(3)
C18 C19 1.41(3)
C19 C20 1.36(3)
C21 C26 1.37(2)
C21 C22 1.41(2)
C22 C23 1.38(2)
C23 C24 1.33(3)
C24 C25 1.37(3)
C25 C26 1.39(3)
C27 C28 1.51(2)
C28 C29 1.50(2)
C29 C34 1.378(10)
C29 C30 1.380(10)
C30 C31 1.374(10)
C31 C32 1.373(10)
C32 C33 1.373(10)
C33 C34 1.376(10)
C35 C36 1.37(2)
C35 C40 1.39(2)
C36 C37 1.36(3)
C37 C38 1.38(3)
C38 C39 1.33(3)
C39 C40 1.40(3)
C41 C42 1.37(2)
C41 C46 1.41(2)
C42 C43 1.36(2)
C43 C44 1.35(3)
C44 C45 1.36(3)
C45 C46 1.38(2)
C47 C48 1.38(2)
C47 C52 1.39(2)
C48 C49 1.40(3)
C49 C50 1.38(3)
C50 C51 1.34(3)
C51 C52 1.42(3)
C53 C54 1.52(2)
C54 C55 1.53(2)
C55 C60 1.32(3)
C55 C56 1.37(3)
C56 C57 1.42(3)
C57 C58 1.32(4)
C58 C59 1.37(4)
C59 C60 1.40(3)
C61 C66 1.36(2)
C61 C62 1.36(3)
C62 C63 1.39(3)
C63 C64 1.35(3)
C64 C65 1.35(3)
C65 C66 1.38(3)
C67 C72 1.31(3)
C67 C68 1.41(3)
C68 C69 1.45(3)
C69 C70 1.20(3)
C70 C71 1.35(3)
C71 C72 1.49(3)
C73 C74 1.38(2)
C73 C78 1.40(2)
C74 C75 1.37(2)
C75 C76 1.43(3)
C76 C77 1.30(3)
C77 C78 1.38(2)
C79 C80 1.53(2)
C80 C81 1.54(2)
C81 C82 1.36(3)
C81 C86 1.39(3)
C82 C83 1.36(3)
C83 C84 1.42(4)
C84 C85 1.30(4)
C85 C86 1.39(3)
C87 C88 1.37(2)
C87 C92 1.37(3)
C88 C89 1.44(3)
C89 C90 1.35(3)
C90 C91 1.35(4)
C91 C92 1.36(3)
C93 C94 1.35(3)
C93 C98 1.38(3)
C94 C95 1.40(3)
C95 C96 1.29(4)
C96 C97 1.30(3)
C97 C98 1.40(3)
C99 C100 1.37(2)
C99 C104 1.39(2)
C100 C101 1.41(2)
C101 C102 1.33(3)
C102 C103 1.34(3)
C103 C104 1.38(3)
